data_4063408
loop_
_publ_author_name
'Adams, Richard D.'
'Kan, Yuwei'
'Zhang, Qiang'

_publ_section_title
;
 Transformations of Triphenylgermyl Ligands in Iridium&#x2212;Ruthenium
 Carbonyl Cluster Complexes
;
_journal_issue 2
_journal_name_full Organometallics
_journal_page_first 328
_journal_page_last 333
_journal_paper_doi 10.1021/om100989s
_journal_volume 30
_journal_year 2011
_chemical_formula_sum 'C29 H18 Ge Ir2 O11 Ru2'
_chemical_formula_weight 1201.56
_chemical_name_systematic
; 
 ? 
;
_space_group_IT_number 2
_symmetry_cell_setting triclinic
_symmetry_space_group_name_Hall '-P 1'
_symmetry_space_group_name_H-M 'P -1'
_atom_sites_solution_hydrogens geom
_atom_sites_solution_primary direct
_atom_sites_solution_secondary difmap
_audit_creation_method SHELXL-97
_cell_angle_alpha 88.520(2)
_cell_angle_beta 89.436(2)
_cell_angle_gamma 67.579(2)
_cell_formula_units_Z 2
_cell_length_a 8.5766(11)
_cell_length_b 9.4559(12)
_cell_length_c 22.096(3)
_cell_measurement_reflns_used 5705
_cell_measurement_temperature 293(2)
_cell_measurement_theta_max 28.35
_cell_measurement_theta_min 2.49
_cell_volume 1656.0(4)
_computing_cell_refinement 'SAINT+  V6.45 (Bruker, 2003)'
_computing_data_collection 'SMART V5.632 (Bruker, 2005)'
_computing_data_reduction 'SAINT+  V6.45'
_computing_molecular_graphics 'SHELXTL V6.1 (Sheldrick, 2000)'
_computing_publication_material 'SHELXTL V6.1'
_computing_structure_refinement 'SHELXL-97 (Sheldrick, 1997)'
_computing_structure_solution 'SHELXS-97 (Sheldrick, 1990)'
_diffrn_ambient_temperature 293(2)
_diffrn_measured_fraction_theta_full 0.999
_diffrn_measured_fraction_theta_max 0.999
_diffrn_measurement_device_type 'Bruker SMART APEX CCD diffractometer'
_diffrn_measurement_method 'omega scans'
_diffrn_radiation_monochromator graphite
_diffrn_radiation_source 'fine-focus sealed tube'
_diffrn_radiation_type MoK\a
_diffrn_radiation_wavelength 0.71073
_diffrn_reflns_av_R_equivalents 0.0519
_diffrn_reflns_av_sigmaI/netI 0.0488
_diffrn_reflns_limit_h_max 10
_diffrn_reflns_limit_h_min -10
_diffrn_reflns_limit_k_max 11
_diffrn_reflns_limit_k_min -11
_diffrn_reflns_limit_l_max 26
_diffrn_reflns_limit_l_min -26
_diffrn_reflns_number 19161
_diffrn_reflns_theta_full 25.03
_diffrn_reflns_theta_max 25.03
_diffrn_reflns_theta_min 0.92
_diffrn_standards_decay_% <1
_exptl_absorpt_coefficient_mu 9.851
_exptl_absorpt_correction_T_max 1.000
_exptl_absorpt_correction_T_min 0.587
_exptl_absorpt_correction_type multi-scan
_exptl_absorpt_process_details '(SADABS, Bruker, 1997)'
_exptl_crystal_colour Yellow
_exptl_crystal_density_diffrn 2.410
_exptl_crystal_density_method 'not measured'
_exptl_crystal_description Plate
_exptl_crystal_F_000 1108
_exptl_crystal_size_max 0.30
_exptl_crystal_size_mid 0.30
_exptl_crystal_size_min 0.05
_refine_diff_density_max 4.104
_refine_diff_density_min -2.229
_refine_diff_density_rms 0.358
_refine_ls_extinction_method none
_refine_ls_goodness_of_fit_ref 1.065
_refine_ls_hydrogen_treatment constr
_refine_ls_matrix_type full
_refine_ls_number_parameters 406
_refine_ls_number_reflns 5832
_refine_ls_number_restraints 0
_refine_ls_restrained_S_all 1.065
_refine_ls_R_factor_all 0.0711
_refine_ls_R_factor_gt 0.0633
_refine_ls_shift/su_max 0.001
_refine_ls_shift/su_mean 0.000
_refine_ls_structure_factor_coef Fsqd
_refine_ls_weighting_details 'calc w=1/[\s^2^(Fo^2^)+(0.1244P)^2^+12.1416P] where P=(Fo^2^+2Fc^2^)/3'
_refine_ls_weighting_scheme calc
_refine_ls_wR_factor_gt 0.1797
_refine_ls_wR_factor_ref 0.1887
_reflns_number_gt 5202
_reflns_number_total 5832
_reflns_threshold_expression >2sigma(I)
_cod_data_source_file om100989s_si_001.cif
_cod_data_source_block 2
_cod_depositor_comments
;
The following automatic conversions were performed:

'_symmetry_cell_setting' value 'Triclinic' changed to 'triclinic'
according to the built-in table from CIF Core dictionary named
'cif_core.dic' version 2.4.1 from
2010-06-29.

'_exptl_absorpt_correction_type' value 'Multi-Scan'
changed to 'multi-scan' according to the built-in table from CIF Core
dictionary named 'cif_core.dic' version 2.4.1 from 2010-06-29.

Automatic conversion script
Id: cif_fix_values 1673 2011-04-08 12:14:43Z adriana 
;
_cod_original_sg_symbol_H-M P-1
_cod_database_code 4063408

loop_
_symmetry_equiv_pos_as_xyz
'x, y, z'
'-x, -y, -z'

loop_
_atom_site_label
_atom_site_type_symbol
_atom_site_fract_x
_atom_site_fract_y
_atom_site_fract_z
_atom_site_U_iso_or_equiv
_atom_site_adp_type
_atom_site_occupancy
_atom_site_symmetry_multiplicity
_atom_site_calc_flag
_atom_site_refinement_flags
_atom_site_disorder_assembly
_atom_site_disorder_group
Ir1 Ir 0.33169(6) 0.82102(5) 0.27763(2) 0.03440(19) Uani 1 1 d . . .
Ir2 Ir 0.38276(8) 0.77908(7) 0.40059(3) 0.0502(2) Uani 1 1 d . . .
Ru1 Ru 0.05294(14) 0.89696(12) 0.36185(5) 0.0396(3) Uani 1 1 d . . .
Ru2 Ru 0.26979(15) 0.58012(12) 0.34494(5) 0.0410(3) Uani 1 1 d . . .
Ge1 Ge 0.24605(16) 0.83265(14) 0.16851(6) 0.0338(3) Uani 1 1 d . . .
H1 H 0.3117 0.6441 0.2738 0.079 Uiso 1 1 d . . .
H2 H 0.1163 0.9319 0.2889 0.061 Uiso 1 1 d . . .
H3 H 0.4773 0.8108 0.3339 0.327 Uiso 1 1 d . . .
O1 O 0.3521(19) 1.1336(14) 0.2678(7) 0.074(4) Uani 1 1 d . . .
O2 O 0.6922(18) 0.6404(19) 0.2397(7) 0.093(5) Uani 1 1 d . . .
O3 O 0.421(3) 1.083(2) 0.4176(8) 0.107(6) Uani 1 1 d . . .
O4 O 0.339(3) 0.705(2) 0.5303(7) 0.124(7) Uani 1 1 d . . .
O5 O 0.7575(19) 0.5900(19) 0.3867(7) 0.098(5) Uani 1 1 d . . .
O11 O -0.280(2) 0.959(2) 0.2989(9) 0.113(6) Uani 1 1 d . . .
O12 O 0.016(2) 1.2264(15) 0.3777(7) 0.094(5) Uani 1 1 d . . .
O13 O -0.084(2) 0.864(2) 0.4853(7) 0.104(6) Uani 1 1 d . . .
O21 O 0.0622(18) 0.4392(17) 0.2734(7) 0.077(4) Uani 1 1 d . . .
O22 O 0.607(2) 0.3259(19) 0.3248(8) 0.110(6) Uani 1 1 d . . .
O23 O 0.215(3) 0.445(2) 0.4636(8) 0.106(6) Uani 1 1 d . . .
C1 C 0.3435(18) 1.0154(18) 0.2706(6) 0.044(3) Uani 1 1 d . . .
C2 C 0.558(2) 0.7121(18) 0.2545(8) 0.052(4) Uani 1 1 d . . .
C3 C 0.403(3) 0.974(2) 0.4108(9) 0.071(5) Uani 1 1 d . . .
C4 C 0.350(3) 0.736(3) 0.4849(9) 0.086(7) Uani 1 1 d . . .
C5 C 0.618(2) 0.655(2) 0.3910(9) 0.068(5) Uani 1 1 d . . .
C11 C -0.160(2) 0.942(2) 0.3225(9) 0.069(5) Uani 1 1 d . . .
C12 C 0.023(3) 1.1054(19) 0.3711(9) 0.067(5) Uani 1 1 d . . .
C13 C -0.027(2) 0.878(2) 0.4380(9) 0.066(5) Uani 1 1 d . . .
C21 C 0.147(2) 0.4856(17) 0.2988(7) 0.052(4) Uani 1 1 d . . .
C22 C 0.482(2) 0.419(2) 0.3325(8) 0.066(5) Uani 1 1 d . . .
C23 C 0.235(3) 0.4940(19) 0.4188(9) 0.067(5) Uani 1 1 d . . .
C24 C 0.4277(16) 0.8265(15) 0.1123(6) 0.039(3) Uani 1 1 d . . .
C25 C 0.5173(19) 0.9209(18) 0.1173(8) 0.055(4) Uani 1 1 d . . .
H25 H 0.4961 0.9847 0.1503 0.066 Uiso 1 1 calc R . .
C26 C 0.634(3) 0.924(2) 0.0761(10) 0.076(6) Uani 1 1 d . . .
H26 H 0.6888 0.9915 0.0805 0.091 Uiso 1 1 calc R . .
C27 C 0.673(2) 0.827(3) 0.0278(11) 0.082(7) Uani 1 1 d . . .
H27 H 0.7521 0.8306 -0.0006 0.099 Uiso 1 1 calc R . .
C28 C 0.594(3) 0.727(3) 0.0211(8) 0.076(6) Uani 1 1 d . . .
H28 H 0.6217 0.6600 -0.0111 0.091 Uiso 1 1 calc R . .
C29 C 0.471(2) 0.725(2) 0.0630(8) 0.058(4) Uani 1 1 d . . .
H29 H 0.4175 0.6563 0.0586 0.069 Uiso 1 1 calc R . .
C30 C 0.0511(16) 1.0169(14) 0.1436(7) 0.044(3) Uani 1 1 d . . .
C31 C -0.063(2) 1.115(2) 0.1822(9) 0.073(6) Uani 1 1 d . . .
H31 H -0.0450 1.0966 0.2236 0.088 Uiso 1 1 calc R . .
C32 C -0.202(2) 1.240(2) 0.1631(9) 0.074(5) Uani 1 1 d . . .
H32 H -0.2811 1.2985 0.1909 0.089 Uiso 1 1 calc R . .
C33 C -0.2224(19) 1.2745(18) 0.1030(9) 0.059(4) Uani 1 1 d . . .
H33 H -0.3131 1.3606 0.0895 0.071 Uiso 1 1 calc R . .
C34 C -0.110(2) 1.1835(18) 0.0619(9) 0.060(5) Uani 1 1 d . . .
H34 H -0.1241 1.2078 0.0208 0.072 Uiso 1 1 calc R . .
C35 C 0.0266(18) 1.0542(15) 0.0823(7) 0.042(3) Uani 1 1 d . . .
H35 H 0.1019 0.9921 0.0543 0.050 Uiso 1 1 calc R . .
C36 C 0.1983(17) 0.6519(15) 0.1506(6) 0.038(3) Uani 1 1 d . . .
C37 C 0.045(2) 0.6587(19) 0.1323(9) 0.062(5) Uani 1 1 d . . .
H37 H -0.0441 0.7532 0.1283 0.074 Uiso 1 1 calc R . .
C38 C 0.019(2) 0.526(2) 0.1196(11) 0.077(6) Uani 1 1 d . . .
H38 H -0.0875 0.5327 0.1079 0.093 Uiso 1 1 calc R . .
C39 C 0.147(3) 0.388(2) 0.1241(9) 0.073(6) Uani 1 1 d . . .
H39 H 0.1293 0.3001 0.1144 0.087 Uiso 1 1 calc R . .
C40 C 0.303(2) 0.3757(16) 0.1428(8) 0.056(4) Uani 1 1 d . . .
H40 H 0.3910 0.2806 0.1470 0.067 Uiso 1 1 calc R . .
C41 C 0.3274(18) 0.5069(16) 0.1553(7) 0.043(3) Uani 1 1 d . . .
H41 H 0.4339 0.4993 0.1673 0.052 Uiso 1 1 calc R . .

loop_
_atom_site_aniso_label
_atom_site_aniso_U_11
_atom_site_aniso_U_22
_atom_site_aniso_U_33
_atom_site_aniso_U_23
_atom_site_aniso_U_13
_atom_site_aniso_U_12
Ir1 0.0285(3) 0.0267(3) 0.0419(3) -0.0017(2) 0.0020(2) -0.0036(2)
Ir2 0.0482(4) 0.0452(4) 0.0479(4) -0.0016(3) -0.0015(3) -0.0074(3)
Ru1 0.0321(6) 0.0312(5) 0.0486(6) -0.0045(4) 0.0071(5) -0.0044(4)
Ru2 0.0431(6) 0.0267(5) 0.0461(6) -0.0002(4) 0.0032(5) -0.0056(5)
Ge1 0.0260(7) 0.0252(6) 0.0453(8) -0.0024(5) 0.0009(5) -0.0042(5)
O1 0.085(9) 0.039(6) 0.100(10) -0.010(6) 0.012(8) -0.026(6)
O2 0.055(8) 0.092(11) 0.092(10) -0.002(8) 0.017(7) 0.015(8)
O3 0.134(15) 0.084(11) 0.117(13) -0.041(10) 0.006(11) -0.056(11)
O4 0.162(19) 0.132(16) 0.044(8) 0.017(9) 0.005(9) -0.020(14)
O5 0.058(9) 0.094(11) 0.098(11) -0.005(9) -0.010(8) 0.020(8)
O11 0.071(10) 0.131(16) 0.149(16) 0.023(12) -0.036(11) -0.054(11)
O12 0.150(15) 0.040(7) 0.093(11) -0.022(7) 0.020(10) -0.038(8)
O13 0.130(14) 0.108(13) 0.065(9) -0.002(8) 0.050(9) -0.037(11)
O21 0.066(9) 0.078(9) 0.094(10) -0.002(7) -0.004(7) -0.036(8)
O22 0.077(11) 0.078(11) 0.121(14) -0.003(9) 0.015(9) 0.028(9)
O23 0.151(17) 0.089(12) 0.079(11) 0.010(9) 0.027(10) -0.048(11)
C1 0.033(7) 0.050(9) 0.041(8) 0.002(6) 0.002(6) -0.009(6)
C2 0.042(9) 0.046(8) 0.060(10) -0.008(7) 0.002(7) -0.005(7)
C3 0.080(14) 0.061(12) 0.069(12) -0.013(9) 0.007(10) -0.023(10)
C4 0.072(13) 0.091(15) 0.060(12) 0.027(11) 0.022(10) 0.004(11)
C5 0.037(9) 0.080(13) 0.065(11) 0.000(9) -0.003(8) 0.003(9)
C11 0.057(11) 0.084(14) 0.074(12) -0.007(10) -0.005(9) -0.034(10)
C12 0.078(13) 0.038(9) 0.071(11) -0.006(8) 0.028(10) -0.008(8)
C13 0.063(11) 0.050(10) 0.067(12) -0.008(8) 0.014(9) -0.002(8)
C21 0.056(10) 0.035(7) 0.050(9) 0.008(6) 0.016(7) -0.003(7)
C22 0.069(12) 0.046(9) 0.058(10) -0.001(8) 0.004(9) 0.006(9)
C23 0.087(14) 0.039(9) 0.072(12) -0.006(8) 0.017(10) -0.020(9)
C24 0.030(7) 0.033(7) 0.045(8) 0.006(5) -0.004(6) 0.000(5)
C25 0.043(8) 0.045(8) 0.070(10) 0.015(7) -0.002(7) -0.011(7)
C26 0.065(12) 0.073(13) 0.094(15) 0.022(11) 0.005(11) -0.031(11)
C27 0.046(10) 0.091(15) 0.102(17) 0.035(13) 0.011(10) -0.020(10)
C28 0.083(14) 0.107(16) 0.036(9) -0.007(9) 0.023(9) -0.034(13)
C29 0.060(10) 0.059(10) 0.056(9) 0.000(8) 0.002(8) -0.024(8)
C30 0.025(6) 0.022(6) 0.079(10) -0.009(6) -0.002(6) -0.002(5)
C31 0.061(11) 0.053(10) 0.065(11) 0.013(8) -0.004(9) 0.022(9)
C32 0.059(11) 0.050(10) 0.081(13) 0.000(9) 0.006(9) 0.015(9)
C33 0.030(8) 0.043(9) 0.088(13) 0.018(8) -0.010(8) 0.004(7)
C34 0.059(10) 0.043(9) 0.079(12) 0.013(8) -0.038(9) -0.019(8)
C35 0.042(8) 0.032(7) 0.051(8) 0.009(6) -0.006(6) -0.013(6)
C36 0.041(7) 0.029(6) 0.043(7) -0.010(5) 0.001(6) -0.013(6)
C37 0.042(9) 0.047(9) 0.095(13) 0.008(9) -0.015(9) -0.015(7)
C38 0.059(11) 0.071(13) 0.126(18) -0.008(11) -0.018(11) -0.052(11)
C39 0.108(17) 0.038(9) 0.080(13) -0.018(8) 0.011(11) -0.036(10)
C40 0.066(11) 0.026(7) 0.061(10) -0.007(6) 0.014(8) 0.000(7)
C41 0.037(7) 0.038(7) 0.051(8) -0.014(6) 0.001(6) -0.009(6)

loop_
_atom_type_symbol
_atom_type_description
_atom_type_scat_dispersion_real
_atom_type_scat_dispersion_imag
_atom_type_scat_source
C C 0.0033 0.0016 'International Tables Vol C Tables 4.2.6.8 and 6.1.1.4'
H H 0.0000 0.0000 'International Tables Vol C Tables 4.2.6.8 and 6.1.1.4'
O O 0.0106 0.0060 'International Tables Vol C Tables 4.2.6.8 and 6.1.1.4'
Ge Ge 0.1547 1.8001 'International Tables Vol C Tables 4.2.6.8 and 6.1.1.4'
Ru Ru -1.2594 0.8363 'International Tables Vol C Tables 4.2.6.8 and 6.1.1.4'
Ir Ir -1.4442 7.9887 'International Tables Vol C Tables 4.2.6.8 and 6.1.1.4'

loop_
_geom_angle_atom_site_label_1
_geom_angle_atom_site_label_2
_geom_angle_atom_site_label_3
_geom_angle
_geom_angle_site_symmetry_1
_geom_angle_site_symmetry_3
_geom_angle_publ_flag
C1 Ir1 C2 95.2(7) . . ?
C1 Ir1 Ge1 91.5(4) . . ?
C2 Ir1 Ge1 89.0(5) . . ?
C1 Ir1 Ir2 97.6(4) . . ?
C2 Ir1 Ir2 96.7(5) . . ?
Ge1 Ir1 Ir2 168.74(4) . . ?
C1 Ir1 Ru1 98.1(4) . . ?
C2 Ir1 Ru1 153.0(5) . . ?
Ge1 Ir1 Ru1 113.92(4) . . ?
Ir2 Ir1 Ru1 58.30(3) . . ?
C1 Ir1 Ru2 152.7(4) . . ?
C2 Ir1 Ru2 99.4(5) . . ?
Ge1 Ir1 Ru2 111.58(4) . . ?
Ir2 Ir1 Ru2 58.00(3) . . ?
Ru1 Ir1 Ru2 59.91(3) . . ?
C1 Ir1 H1 172.2 . . ?
C2 Ir1 H1 85.1 . . ?
Ge1 Ir1 H1 80.7 . . ?
Ir2 Ir1 H1 90.2 . . ?
Ru1 Ir1 H1 84.9 . . ?
Ru2 Ir1 H1 34.1 . . ?
C1 Ir1 H2 82.1 . . ?
C2 Ir1 H2 172.3 . . ?
Ge1 Ir1 H2 83.8 . . ?
Ir2 Ir1 H2 90.8 . . ?
Ru1 Ir1 H2 34.7 . . ?
Ru2 Ir1 H2 86.0 . . ?
H1 Ir1 H2 96.7 . . ?
C1 Ir1 H3 77.9 . . ?
C2 Ir1 H3 66.5 . . ?
Ge1 Ir1 H3 152.0 . . ?
Ir2 Ir1 H3 38.1 . . ?
Ru1 Ir1 H3 93.4 . . ?
Ru2 Ir1 H3 86.9 . . ?
H1 Ir1 H3 109.2 . . ?
H2 Ir1 H3 119.6 . . ?
C5 Ir2 C3 98.3(10) . . ?
C5 Ir2 C4 100.6(8) . . ?
C3 Ir2 C4 97.9(10) . . ?
C5 Ir2 Ru2 95.1(7) . . ?
C3 Ir2 Ru2 154.6(6) . . ?
C4 Ir2 Ru2 100.8(8) . . ?
C5 Ir2 Ir1 92.7(6) . . ?
C3 Ir2 Ir1 94.0(6) . . ?
C4 Ir2 Ir1 160.7(8) . . ?
Ru2 Ir2 Ir1 63.74(3) . . ?
C5 Ir2 Ru1 152.8(6) . . ?
C3 Ir2 Ru1 96.3(7) . . ?
C4 Ir2 Ru1 100.0(7) . . ?
Ru2 Ir2 Ru1 63.54(4) . . ?
Ir1 Ir2 Ru1 63.43(3) . . ?
C5 Ir2 H3 64.0 . . ?
C3 Ir2 H3 74.9 . . ?
C4 Ir2 H3 161.0 . . ?
Ru2 Ir2 H3 92.0 . . ?
Ir1 Ir2 H3 38.0 . . ?
Ru1 Ir2 H3 98.3 . . ?
C13 Ru1 C12 94.2(8) . . ?
C13 Ru1 C11 94.6(9) . . ?
C12 Ru1 C11 95.3(9) . . ?
C13 Ru1 Ir2 92.3(6) . . ?
C12 Ru1 Ir2 95.1(6) . . ?
C11 Ru1 Ir2 167.1(6) . . ?
C13 Ru1 Ir1 149.4(6) . . ?
C12 Ru1 Ir1 96.5(5) . . ?
C11 Ru1 Ir1 112.8(6) . . ?
Ir2 Ru1 Ir1 58.27(3) . . ?
C13 Ru1 Ru2 98.6(5) . . ?
C12 Ru1 Ru2 150.5(6) . . ?
C11 Ru1 Ru2 110.0(6) . . ?
Ir2 Ru1 Ru2 58.09(3) . . ?
Ir1 Ru1 Ru2 60.19(3) . . ?
C13 Ru1 H2 175.0 . . ?
C12 Ru1 H2 81.7 . . ?
C11 Ru1 H2 83.1 . . ?
Ir2 Ru1 H2 90.8 . . ?
Ir1 Ru1 H2 34.7 . . ?
Ru2 Ru1 H2 86.3 . . ?
C23 Ru2 C22 92.8(8) . . ?
C23 Ru2 C21 93.5(7) . . ?
C22 Ru2 C21 94.0(8) . . ?
C23 Ru2 Ir2 93.0(6) . . ?
C22 Ru2 Ir2 98.1(6) . . ?
C21 Ru2 Ir2 166.0(4) . . ?
C23 Ru2 Ru1 100.1(5) . . ?
C22 Ru2 Ru1 153.4(6) . . ?
C21 Ru2 Ru1 108.2(4) . . ?
Ir2 Ru2 Ru1 58.37(3) . . ?
C23 Ru2 Ir1 150.2(6) . . ?
C22 Ru2 Ir1 98.4(6) . . ?
C21 Ru2 Ir1 113.0(4) . . ?
Ir2 Ru2 Ir1 58.26(3) . . ?
Ru1 Ru2 Ir1 59.90(3) . . ?
C23 Ru2 H1 175.0 . . ?
C22 Ru2 H1 83.0 . . ?
C21 Ru2 H1 84.1 . . ?
Ir2 Ru2 H1 90.4 . . ?
Ru1 Ru2 H1 84.9 . . ?
Ir1 Ru2 H1 34.1 . . ?
C36 Ge1 C30 108.8(6) . . ?
C36 Ge1 C24 105.1(6) . . ?
C30 Ge1 C24 104.8(6) . . ?
C36 Ge1 Ir1 109.6(4) . . ?
C30 Ge1 Ir1 115.4(5) . . ?
C24 Ge1 Ir1 112.5(4) . . ?
O1 C1 Ir1 178.3(14) . . ?
O2 C2 Ir1 176.4(17) . . ?
O3 C3 Ir2 177(2) . . ?
O4 C4 Ir2 176(2) . . ?
O5 C5 Ir2 175(2) . . ?
O11 C11 Ru1 176(2) . . ?
O12 C12 Ru1 176(2) . . ?
O13 C13 Ru1 176(2) . . ?
O21 C21 Ru2 174.1(15) . . ?
O22 C22 Ru2 179(2) . . ?
O23 C23 Ru2 178.4(18) . . ?
C25 C24 C29 116.6(14) . . ?
C25 C24 Ge1 122.9(12) . . ?
C29 C24 Ge1 120.4(11) . . ?
C26 C25 C24 122.8(19) . . ?
C26 C25 H25 118.6 . . ?
C24 C25 H25 118.6 . . ?
C25 C26 C27 120.0(19) . . ?
C25 C26 H26 120.0 . . ?
C27 C26 H26 120.0 . . ?
C28 C27 C26 120.5(18) . . ?
C28 C27 H27 119.8 . . ?
C26 C27 H27 119.8 . . ?
C27 C28 C29 119.7(19) . . ?
C27 C28 H28 120.2 . . ?
C29 C28 H28 120.2 . . ?
C28 C29 C24 120.3(16) . . ?
C28 C29 H29 119.9 . . ?
C24 C29 H29 119.9 . . ?
C31 C30 C35 116.3(13) . . ?
C31 C30 Ge1 125.2(13) . . ?
C35 C30 Ge1 118.5(11) . . ?
C30 C31 C32 123.8(18) . . ?
C30 C31 H31 118.1 . . ?
C32 C31 H31 118.1 . . ?
C33 C32 C31 118.6(17) . . ?
C33 C32 H32 120.7 . . ?
C31 C32 H32 120.7 . . ?
C32 C33 C34 120.5(14) . . ?
C32 C33 H33 119.7 . . ?
C34 C33 H33 119.7 . . ?
C33 C34 C35 119.7(16) . . ?
C33 C34 H34 120.2 . . ?
C35 C34 H34 120.2 . . ?
C30 C35 C34 121.0(15) . . ?
C30 C35 H35 119.5 . . ?
C34 C35 H35 119.5 . . ?
C37 C36 C41 117.0(13) . . ?
C37 C36 Ge1 123.4(11) . . ?
C41 C36 Ge1 119.5(10) . . ?
C36 C37 C38 120.8(16) . . ?
C36 C37 H37 119.6 . . ?
C38 C37 H37 119.6 . . ?
C39 C38 C37 120.5(16) . . ?
C39 C38 H38 119.7 . . ?
C37 C38 H38 119.7 . . ?
C38 C39 C40 120.5(15) . . ?
C38 C39 H39 119.7 . . ?
C40 C39 H39 119.7 . . ?
C39 C40 C41 118.5(15) . . ?
C39 C40 H40 120.8 . . ?
C41 C40 H40 120.8 . . ?
C40 C41 C36 122.6(14) . . ?
C40 C41 H41 118.7 . . ?
C36 C41 H41 118.7 . . ?

loop_
_geom_bond_atom_site_label_1
_geom_bond_atom_site_label_2
_geom_bond_distance
_geom_bond_site_symmetry_2
_geom_bond_publ_flag
Ir1 C1 1.881(16) . ?
Ir1 C2 1.891(16) . ?
Ir1 Ge1 2.5149(15) . ?
Ir1 Ir2 2.7506(8) . ?
Ir1 Ru1 2.8923(12) . ?
Ir1 Ru2 2.9007(12) . ?
Ir1 H1 1.7501 . ?
Ir1 H2 1.7607 . ?
Ir1 H3 1.7453 . ?
Ir2 C5 1.921(17) . ?
Ir2 C3 1.94(2) . ?
Ir2 C4 1.937(19) . ?
Ir2 Ru2 2.7429(13) . ?
Ir2 Ru1 2.7514(13) . ?
Ir2 H3 1.7487 . ?
Ru1 C13 1.841(19) . ?
Ru1 C12 1.906(17) . ?
Ru1 C11 1.919(19) . ?
Ru1 Ru2 2.8928(15) . ?
Ru1 H2 1.7583 . ?
Ru2 C23 1.88(2) . ?
Ru2 C22 1.897(18) . ?
Ru2 C21 1.93(2) . ?
Ru2 H1 1.7520 . ?
Ge1 C36 1.954(12) . ?
Ge1 C30 1.970(13) . ?
Ge1 C24 1.967(14) . ?
O1 C1 1.148(19) . ?
O2 C2 1.14(2) . ?
O3 C3 1.11(2) . ?
O4 C4 1.05(2) . ?
O5 C5 1.12(2) . ?
O11 C11 1.12(2) . ?
O12 C12 1.13(2) . ?
O13 C13 1.18(2) . ?
O21 C21 1.14(2) . ?
O22 C22 1.12(2) . ?
O23 C23 1.12(2) . ?
C24 C25 1.39(2) . ?
C24 C29 1.42(2) . ?
C25 C26 1.36(3) . ?
C25 H25 0.9300 . ?
C26 C27 1.38(3) . ?
C26 H26 0.9300 . ?
C27 C28 1.38(3) . ?
C27 H27 0.9300 . ?
C28 C29 1.40(2) . ?
C28 H28 0.9300 . ?
C29 H29 0.9300 . ?
C30 C31 1.37(2) . ?
C30 C35 1.39(2) . ?
C31 C32 1.38(2) . ?
C31 H31 0.9300 . ?
C32 C33 1.36(3) . ?
C32 H32 0.9300 . ?
C33 C34 1.37(3) . ?
C33 H33 0.9300 . ?
C34 C35 1.40(2) . ?
C34 H34 0.9300 . ?
C35 H35 0.9300 . ?
C36 C37 1.36(2) . ?
C36 C41 1.397(19) . ?
C37 C38 1.39(2) . ?
C37 H37 0.9300 . ?
C38 C39 1.35(3) . ?
C38 H38 0.9300 . ?
C39 C40 1.37(3) . ?
C39 H39 0.9300 . ?
C40 C41 1.37(2) . ?
C40 H40 0.9300 . ?
C41 H41 0.9300 . ?
